data_4073094
loop_
_publ_author_name
'Roseblade, Stephen J.'
'Ros, Abel'
'Monge, David'
'Alcarazo, Manuel'
'\'Alvarez, Eleuterio'
'Lassaletta, Jos\'e M.'
'Fern\'andez, Rosario'

_publ_section_title
;
 Imidazo[1,5-a]pyridin-3-ylidene/Thioether Mixed C/S Ligands and Complexes
 Thereof&#x00A7;
;
_journal_issue 10
_journal_name_full Organometallics
_journal_page_first 2570
_journal_paper_doi 10.1021/om070063r
_journal_volume 26
_journal_year 2007
_chemical_absolute_configuration rmad
_chemical_formula_moiety 'C21 H37 N2 Pd S, F6 Sb'
_chemical_formula_sum 'C21 H37 F6 N2 Pd S Sb'
_chemical_formula_weight 691.74
_chemical_name_systematic
; 
 ? 
;
_space_group_IT_number 4
_symmetry_cell_setting monoclinic
_symmetry_space_group_name_Hall 'P 2yb'
_symmetry_space_group_name_H-M 'P 1 21 1'
_atom_sites_solution_hydrogens geom
_atom_sites_solution_primary direct
_atom_sites_solution_secondary difmap
_audit_creation_method SHELXL-97
_cell_angle_alpha 90.00
_cell_angle_beta 90.0900(10)
_cell_angle_gamma 90.00
_cell_formula_units_Z 2
_cell_length_a 8.9666(3)
_cell_length_b 9.1795(3)
_cell_length_c 15.8847(5)
_cell_measurement_reflns_used 7819
_cell_measurement_temperature 100(2)
_cell_measurement_theta_max 29.63
_cell_measurement_theta_min 2.48
_cell_volume 1307.45(7)
_computing_cell_refinement 'SAINT+ v. 6.04 (Bruker-AXS, 2001)'
_computing_data_collection 'SMART v. 5.625 (Bruker-AXS, 2001)'
_computing_data_reduction 'SAINT+ v. 6.04 (Bruker-AXS, 2001)'
_computing_molecular_graphics 'xp program, SHELXTL v. 6.10, BRUKER, 2000'
_computing_publication_material 'XCIF program, SHELXTL v.6.10, Bruker 2000'
_computing_structure_refinement 'SHELXL-97 (Sheldrick, 1997)'
_computing_structure_solution 'SHELXS-97 (Sheldrick, 1990)'
_diffrn_ambient_temperature 100(2)
_diffrn_detector_area_resol_mean 8.26
_diffrn_measured_fraction_theta_full 0.994
_diffrn_measured_fraction_theta_max 0.994
_diffrn_measurement_device_type 'Bruker-Nonius X8Apex II CCD area detector'
_diffrn_measurement_method 'phi and omega scans with narrow frames'
_diffrn_radiation_monochromator graphite
_diffrn_radiation_source 'fine-focus sealed tube'
_diffrn_radiation_type MoK\a
_diffrn_radiation_wavelength 0.71073
_diffrn_reflns_av_R_equivalents 0.0153
_diffrn_reflns_av_sigmaI/netI 0.0196
_diffrn_reflns_limit_h_max 9
_diffrn_reflns_limit_h_min -12
_diffrn_reflns_limit_k_max 13
_diffrn_reflns_limit_k_min -13
_diffrn_reflns_limit_l_max 22
_diffrn_reflns_limit_l_min -22
_diffrn_reflns_number 21351
_diffrn_reflns_theta_full 30.55
_diffrn_reflns_theta_max 30.55
_diffrn_reflns_theta_min 3.18
_diffrn_standards_decay_% 0
_exptl_absorpt_coefficient_mu 1.855
_exptl_absorpt_correction_T_max 0.6758
_exptl_absorpt_correction_T_min 0.5965
_exptl_absorpt_correction_type multi-scan
_exptl_absorpt_process_details
; 
 SADABS v. 2.03: Area-Detector Absorption Correction.
 (1997-2001) Bruker-AXS within SAINT+ package, v. 6.04
;
_exptl_crystal_colour colourless
_exptl_crystal_density_diffrn 1.757
_exptl_crystal_density_method 'not measured'
_exptl_crystal_description prism
_exptl_crystal_F_000 688
_exptl_crystal_size_max 0.29
_exptl_crystal_size_mid 0.26
_exptl_crystal_size_min 0.21
_refine_diff_density_max 0.490
_refine_diff_density_min -0.564
_refine_diff_density_rms 0.056
_refine_ls_abs_structure_details 'Flack H D (1983), Acta Cryst. A39, 876-881'
_refine_ls_abs_structure_Flack 0.019(9)
_refine_ls_extinction_coef 0.00084(14)
_refine_ls_extinction_expression Fc^*^=kFc[1+0.001xFc^2^\l^3^/sin(2\q)]^-1/4^
_refine_ls_extinction_method SHELXL
_refine_ls_goodness_of_fit_ref 1.030
_refine_ls_hydrogen_treatment constr
_refine_ls_matrix_type full
_refine_ls_number_parameters 300
_refine_ls_number_reflns 7647
_refine_ls_number_restraints 73
_refine_ls_restrained_S_all 1.034
_refine_ls_R_factor_all 0.0150
_refine_ls_R_factor_gt 0.0145
_refine_ls_shift/su_max 0.003
_refine_ls_shift/su_mean 0.000
_refine_ls_structure_factor_coef Fsqd
_refine_ls_weighting_details 'calc w=1/[\s^2^(Fo^2^)+(0.0172P)^2^+0.2428P] where P=(Fo^2^+2Fc^2^)/3'
_refine_ls_weighting_scheme calc
_refine_ls_wR_factor_gt 0.0367
_refine_ls_wR_factor_ref 0.0369
_reflns_number_gt 7482
_reflns_number_total 7647
_reflns_threshold_expression >2sigma(I)
_cod_data_source_file om070063rsi20070121_014606.cif
_cod_data_source_block 32
_cod_depositor_comments
;
The following automatic conversions were performed:

'_symmetry_cell_setting' value 'Monoclinic' changed to 'monoclinic'
according to /home/saulius/struct/CIF-dictionaries/cif_core.dic
dictionary named 'cif_core.dic' version 2.4.1 from 2010-06-29.

Automatic conversion script
Id: cif_fix_values 1715 2011-07-08 13:25:40Z adriana 
;
_cod_original_sg_symbol_H-M P2(1)
_cod_database_code 4073094

loop_
_symmetry_equiv_pos_as_xyz
'x, y, z'
'-x, y+1/2, -z'

loop_
_atom_site_label
_atom_site_type_symbol
_atom_site_fract_x
_atom_site_fract_y
_atom_site_fract_z
_atom_site_U_iso_or_equiv
_atom_site_adp_type
_atom_site_occupancy
_atom_site_symmetry_multiplicity
_atom_site_calc_flag
_atom_site_refinement_flags
_atom_site_disorder_assembly
_atom_site_disorder_group
Pd1 Pd 0.455992(11) 0.493963(13) 0.758489(6) 0.01303(3) Uani 1 1 d . . .
S1 S 0.63346(4) 0.41564(4) 0.65809(2) 0.01327(7) Uani 1 1 d . A .
N1 N 0.71215(16) 0.37806(14) 0.85149(8) 0.0152(3) Uani 1 1 d . . .
N2 N 0.68908(16) 0.59554(15) 0.89963(9) 0.0155(3) Uani 1 1 d . . .
C1 C 0.62232(15) 0.4977(2) 0.84831(8) 0.0145(2) Uani 1 1 d . A .
C2 C 0.8332(2) 0.4006(2) 0.90377(11) 0.0210(3) Uani 1 1 d . A .
H2 H 0.9112 0.3336 0.9157 0.025 Uiso 1 1 d R . .
C3 C 0.8184(2) 0.53601(19) 0.93439(11) 0.0213(3) Uani 1 1 d . A .
H3 H 0.8840 0.5829 0.9728 0.026 Uiso 1 1 d R . .
C5 C 0.6272(2) 0.74163(17) 0.92327(10) 0.0169(3) Uani 1 1 d . A .
C6 C 0.7490(2) 0.8299(2) 0.96703(12) 0.0258(4) Uani 1 1 d . . .
H6A H 0.7755 0.7829 1.0204 0.039 Uiso 1 1 d R A .
H6B H 0.7125 0.9287 0.9780 0.039 Uiso 1 1 d R . .
H6C H 0.8372 0.8346 0.9308 0.039 Uiso 1 1 d R . .
C7 C 0.5785(2) 0.82211(18) 0.84386(10) 0.0200(3) Uani 1 1 d . . .
H7A H 0.6646 0.8355 0.8067 0.030 Uiso 1 1 d R A .
H7B H 0.5376 0.9175 0.8592 0.030 Uiso 1 1 d R . .
H7C H 0.5019 0.7651 0.8146 0.030 Uiso 1 1 d R . .
C8 C 0.4972(2) 0.7178(2) 0.98298(11) 0.0244(4) Uani 1 1 d . . .
H8A H 0.4208 0.6587 0.9550 0.037 Uiso 1 1 d R A .
H8B H 0.4546 0.8121 0.9989 0.037 Uiso 1 1 d R . .
H8C H 0.5325 0.6672 1.0336 0.037 Uiso 1 1 d R . .
C9 C 0.6842(2) 0.24690(17) 0.80223(10) 0.0160(3) Uani 1 1 d . A .
H9A H 0.5766 0.2232 0.8048 0.019 Uiso 1 1 d R . .
H9B H 0.7398 0.1646 0.8275 0.019 Uiso 1 1 d R . .
C10 C 0.73063(18) 0.26330(16) 0.71005(10) 0.0141(3) Uani 1 1 d . . .
H10 H 0.8400 0.2846 0.7088 0.017 Uiso 1 1 d R A .
C11 C 0.70448(19) 0.12038(17) 0.66139(10) 0.0159(3) Uani 1 1 d . A .
H11 H 0.7583 0.0415 0.6925 0.019 Uiso 1 1 d R . .
C12 C 0.5398(2) 0.07773(19) 0.65829(11) 0.0194(3) Uani 1 1 d . . .
H12A H 0.4822 0.1563 0.6319 0.029 Uiso 1 1 d R A .
H12B H 0.5033 0.0614 0.7156 0.029 Uiso 1 1 d R . .
H12C H 0.5282 -0.0118 0.6253 0.029 Uiso 1 1 d R . .
C13 C 0.7706(2) 0.1273(2) 0.57310(11) 0.0230(4) Uani 1 1 d . . .
H13A H 0.7681 0.0301 0.5476 0.035 Uiso 1 1 d R A .
H13B H 0.8741 0.1612 0.5765 0.035 Uiso 1 1 d R . .
H13C H 0.7123 0.1950 0.5385 0.035 Uiso 1 1 d R . .
C14 C 0.77985(19) 0.55650(17) 0.65470(10) 0.0165(3) Uani 1 1 d . . .
H14 H 0.8237 0.5676 0.7123 0.020 Uiso 1 1 d R A .
C15 C 0.90399(18) 0.5140(2) 0.59309(10) 0.0210(3) Uani 1 1 d . A .
H15A H 0.9886 0.5824 0.5997 0.025 Uiso 1 1 d R . .
H15B H 0.9402 0.4151 0.6073 0.025 Uiso 1 1 d R . .
C16 C 0.85212(19) 0.5158(2) 0.50164(10) 0.0217(4) Uani 1 1 d . . .
H16A H 0.9373 0.4933 0.4643 0.026 Uiso 1 1 d R A .
H16B H 0.7751 0.4399 0.4931 0.026 Uiso 1 1 d R . .
C17 C 0.7880(2) 0.6640(2) 0.47854(11) 0.0210(3) Uani 1 1 d . A .
H17A H 0.7535 0.6628 0.4193 0.025 Uiso 1 1 d R . .
H17B H 0.8665 0.7393 0.4840 0.025 Uiso 1 1 d R . .
C18 C 0.6575(2) 0.70139(18) 0.53649(10) 0.0189(3) Uani 1 1 d . . .
H18A H 0.5765 0.6295 0.5283 0.023 Uiso 1 1 d R A .
H18B H 0.6181 0.7989 0.5217 0.023 Uiso 1 1 d R . .
C19 C 0.7068(2) 0.70060(18) 0.62885(11) 0.0196(3) Uani 1 1 d . A .
H19A H 0.7784 0.7811 0.6382 0.024 Uiso 1 1 d R . .
H19B H 0.6189 0.7183 0.6651 0.024 Uiso 1 1 d R . .
C20A C 0.2671(2) 0.4802(5) 0.67435(13) 0.0546(9) Uani 0.379(8) 1 d PU A 1
H20A H 0.3431 0.5491 0.6623 0.066 Uiso 0.379(8) 1 d PR A 1
H20B H 0.2268 0.4218 0.6305 0.066 Uiso 0.379(8) 1 d PR A 1
C21A C 0.2217(6) 0.4665(6) 0.7454(4) 0.0177(12) Uani 0.379(8) 1 d PU A 1
H21A H 0.1462 0.3940 0.7481 0.021 Uiso 0.379(8) 1 d PR A 1
C22A C 0.2475(2) 0.5259(3) 0.82353(12) 0.0305(5) Uani 0.379(8) 1 d PU A 1
H22A H 0.3205 0.6000 0.8302 0.037 Uiso 0.379(8) 1 d PR A 1
H22B H 0.1924 0.4927 0.8708 0.037 Uiso 0.379(8) 1 d PR A 1
C20B C 0.2671(2) 0.4802(5) 0.67435(13) 0.0546(9) Uani 0.621(8) 1 d PU A 2
H20C H 0.3200 0.3912 0.6809 0.066 Uiso 0.621(8) 1 d PR A 2
H20D H 0.2437 0.5152 0.6196 0.066 Uiso 0.621(8) 1 d PR A 2
C21B C 0.2258(4) 0.5557(4) 0.7418(2) 0.0218(9) Uani 0.621(8) 1 d PU A 2
H21B H 0.1734 0.6435 0.7305 0.026 Uiso 0.621(8) 1 d PR A 2
C22B C 0.2475(2) 0.5259(3) 0.82353(12) 0.0305(5) Uani 0.621(8) 1 d PU A 2
H22C H 0.2990 0.4399 0.8396 0.037 Uiso 0.621(8) 1 d PR A 2
H22D H 0.2112 0.5908 0.8653 0.037 Uiso 0.621(8) 1 d PR A 2
Sb1 Sb 0.123790(10) 0.000119(13) 0.798935(6) 0.01682(3) Uani 1 1 d . B 2
F1 F 0.00768(14) 0.09598(14) 0.88031(8) 0.0313(3) Uani 1 1 d . B 2
F2 F 0.23888(13) -0.09339(14) 0.71717(7) 0.0318(3) Uani 1 1 d . B 2
F3 F 0.06685(14) 0.14206(13) 0.72016(8) 0.0325(3) Uani 1 1 d . B 2
F4 F 0.28740(13) 0.11627(13) 0.82963(8) 0.0321(3) Uani 1 1 d . B 2
F5 F 0.17835(16) -0.13890(13) 0.87884(8) 0.0359(3) Uani 1 1 d . B 2
F6 F -0.04178(13) -0.11294(14) 0.76855(8) 0.0311(3) Uani 1 1 d . B 2

loop_
_atom_site_aniso_label
_atom_site_aniso_U_11
_atom_site_aniso_U_22
_atom_site_aniso_U_33
_atom_site_aniso_U_23
_atom_site_aniso_U_13
_atom_site_aniso_U_12
Pd1 0.01290(5) 0.01248(5) 0.01369(5) -0.00070(6) -0.00152(3) 0.00245(6)
S1 0.01353(17) 0.01313(16) 0.01313(15) -0.00013(13) -0.00092(13) 0.00148(13)
N1 0.0169(7) 0.0155(6) 0.0132(6) -0.0006(5) -0.0023(5) 0.0026(5)
N2 0.0175(7) 0.0149(6) 0.0141(6) -0.0017(5) -0.0013(5) 0.0030(5)
C1 0.0162(6) 0.0152(5) 0.0121(5) -0.0004(8) 0.0005(4) 0.0015(8)
C2 0.0199(9) 0.0242(8) 0.0190(8) -0.0011(7) -0.0055(6) 0.0065(7)
C3 0.0197(8) 0.0245(9) 0.0196(8) -0.0034(6) -0.0070(6) 0.0021(6)
C5 0.0217(8) 0.0143(7) 0.0146(7) -0.0034(5) 0.0004(6) 0.0012(6)
C6 0.0322(11) 0.0218(8) 0.0234(9) -0.0066(7) -0.0053(7) -0.0007(7)
C7 0.0280(9) 0.0153(7) 0.0168(7) 0.0000(6) -0.0006(6) 0.0018(6)
C8 0.0280(10) 0.0248(9) 0.0204(9) -0.0006(6) 0.0081(8) 0.0042(8)
C9 0.0197(8) 0.0129(6) 0.0153(7) 0.0005(5) -0.0016(6) 0.0039(6)
C10 0.0138(8) 0.0122(6) 0.0163(7) 0.0007(5) -0.0003(6) 0.0027(6)
C11 0.0165(8) 0.0129(6) 0.0183(7) -0.0026(6) -0.0007(6) 0.0025(6)
C12 0.0184(8) 0.0191(7) 0.0206(8) -0.0021(6) -0.0005(6) -0.0038(6)
C13 0.0251(9) 0.0224(8) 0.0216(8) -0.0065(7) 0.0064(7) 0.0001(7)
C14 0.0180(8) 0.0159(6) 0.0157(7) 0.0013(6) -0.0049(6) -0.0019(6)
C15 0.0152(7) 0.0210(9) 0.0269(7) 0.0044(7) -0.0001(6) -0.0003(7)
C16 0.0182(7) 0.0232(10) 0.0238(7) -0.0003(7) 0.0064(6) -0.0021(7)
C17 0.0205(9) 0.0253(8) 0.0172(7) 0.0037(6) 0.0012(6) -0.0032(7)
C18 0.0201(9) 0.0195(7) 0.0169(7) 0.0030(6) -0.0004(6) 0.0008(6)
C19 0.0261(9) 0.0144(7) 0.0184(7) -0.0006(6) -0.0005(7) -0.0003(6)
C20A 0.0143(8) 0.120(3) 0.0293(9) -0.0191(16) -0.0115(7) 0.0164(15)
C21A 0.009(2) 0.008(2) 0.036(2) 0.0002(15) -0.0047(18) 0.0018(14)
C22A 0.0153(8) 0.0484(14) 0.0277(8) -0.0084(8) 0.0017(6) 0.0066(8)
C20B 0.0143(8) 0.120(3) 0.0293(9) -0.0191(16) -0.0115(7) 0.0164(15)
C21B 0.0096(15) 0.028(2) 0.0276(15) 0.0002(13) -0.0041(11) 0.0044(12)
C22B 0.0153(8) 0.0484(14) 0.0277(8) -0.0084(8) 0.0017(6) 0.0066(8)
Sb1 0.01479(5) 0.01681(4) 0.01886(4) -0.00016(5) -0.00144(3) 0.00314(5)
F1 0.0306(7) 0.0335(6) 0.0297(6) -0.0050(5) 0.0048(5) 0.0141(5)
F2 0.0261(6) 0.0360(6) 0.0333(6) -0.0142(5) 0.0077(5) 0.0015(5)
F3 0.0303(6) 0.0328(6) 0.0344(6) 0.0158(5) -0.0041(5) 0.0024(5)
F4 0.0226(6) 0.0302(6) 0.0435(7) -0.0118(5) -0.0069(5) -0.0032(5)
F5 0.0458(8) 0.0300(6) 0.0320(6) 0.0086(5) -0.0078(6) 0.0139(6)
F6 0.0237(6) 0.0341(6) 0.0356(6) 0.0000(5) -0.0034(5) -0.0102(5)

loop_
_atom_type_symbol
_atom_type_description
_atom_type_scat_dispersion_real
_atom_type_scat_dispersion_imag
_atom_type_scat_source
C C 0.0033 0.0016 'International Tables Vol C Tables 4.2.6.8 and 6.1.1.4'
H H 0.0000 0.0000 'International Tables Vol C Tables 4.2.6.8 and 6.1.1.4'
N N 0.0061 0.0033 'International Tables Vol C Tables 4.2.6.8 and 6.1.1.4'
F F 0.0171 0.0103 'International Tables Vol C Tables 4.2.6.8 and 6.1.1.4'
S S 0.1246 0.1234 'International Tables Vol C Tables 4.2.6.8 and 6.1.1.4'
Pd Pd -0.9988 1.0072 'International Tables Vol C Tables 4.2.6.8 and 6.1.1.4'
Sb Sb -0.5866 1.5461 'International Tables Vol C Tables 4.2.6.8 and 6.1.1.4'

loop_
_geom_angle_atom_site_label_1
_geom_angle_atom_site_label_2
_geom_angle_atom_site_label_3
_geom_angle
C1 Pd1 C21A 141.52(16)
C1 Pd1 C21B 140.49(10)
C21A Pd1 C21B 22.10(13)
C1 Pd1 C22A 107.01(6)
C21A Pd1 C22A 37.43(16)
C21B Pd1 C22A 36.21(10)
C1 Pd1 C20A 174.02(9)
C21A Pd1 C20A 32.71(17)
C21B Pd1 C20A 35.87(12)
C22A Pd1 C20A 67.97(8)
C1 Pd1 S1 89.14(4)
C21A Pd1 S1 124.31(15)
C21B Pd1 S1 129.91(9)
C22A Pd1 S1 161.47(6)
C20A Pd1 S1 95.32(6)
C1 Pd1 H20A 159.3
C21A Pd1 H20A 55.1
C21B Pd1 H20A 47.4
C22A Pd1 H20A 83.6
C20A Pd1 H20A 26.1
S1 Pd1 H20A 84.1
C1 Pd1 H22A 92.2
C21A Pd1 H22A 59.7
C21B Pd1 H22A 48.5
C22A Pd1 H22A 26.1
C20A Pd1 H22A 84.3
S1 Pd1 H22A 167.3
H20A Pd1 H22A 90.3
C1 Pd1 H20C 152.3
C21A Pd1 H20C 43.3
C21B Pd1 H20C 57.2
C22A Pd1 H20C 80.2
C20A Pd1 H20C 26.1
S1 Pd1 H20C 81.3
H20A Pd1 H20C 45.3
H22A Pd1 H20C 102.8
C1 Pd1 H22C 93.9
C21A Pd1 H22C 47.8
C21B Pd1 H22C 57.5
C22A Pd1 H22C 26.1
C20A Pd1 H22C 80.2
S1 Pd1 H22C 147.6
H20A Pd1 H22C 102.3
H22A Pd1 H22C 44.9
H20C Pd1 H22C 81.2
C10 S1 C14 102.08(7)
C10 S1 Pd1 104.28(5)
C14 S1 Pd1 106.63(5)
C1 N1 C2 111.43(14)
C1 N1 C9 123.00(14)
C2 N1 C9 125.53(14)
C1 N2 C3 110.20(14)
C1 N2 C5 125.56(14)
C3 N2 C5 123.99(14)
N2 C1 N1 104.59(12)
N2 C1 Pd1 138.33(15)
N1 C1 Pd1 116.04(12)
C3 C2 N1 106.19(16)
C3 C2 H2 126.9
N1 C2 H2 126.9
C2 C3 N2 107.59(15)
C2 C3 H3 126.2
N2 C3 H3 126.2
N2 C5 C8 108.18(13)
N2 C5 C7 109.38(13)
C8 C5 C7 111.53(15)
N2 C5 C6 108.90(14)
C8 C5 C6 109.94(15)
C7 C5 C6 108.87(14)
C5 C6 H6A 109.5
C5 C6 H6B 109.5
H6A C6 H6B 109.5
C5 C6 H6C 109.5
H6A C6 H6C 109.5
H6B C6 H6C 109.5
C5 C7 H7A 109.5
C5 C7 H7B 109.5
H7A C7 H7B 109.5
C5 C7 H7C 109.5
H7A C7 H7C 109.5
H7B C7 H7C 109.5
C5 C8 H8A 109.5
C5 C8 H8B 109.5
H8A C8 H8B 109.5
C5 C8 H8C 109.5
H8A C8 H8C 109.5
H8B C8 H8C 109.5
N1 C9 C10 112.68(13)
N1 C9 H9A 109.0
C10 C9 H9A 109.1
N1 C9 H9B 109.0
C10 C9 H9B 109.0
H9A C9 H9B 107.8
C9 C10 C11 110.79(13)
C9 C10 S1 111.97(10)
C11 C10 S1 110.50(11)
C9 C10 H10 107.8
C11 C10 H10 107.8
S1 C10 H10 107.8
C13 C11 C12 110.99(14)
C13 C11 C10 111.53(13)
C12 C11 C10 112.37(13)
C13 C11 H11 107.2
C12 C11 H11 107.2
C10 C11 H11 107.2
C11 C12 H12A 109.5
C11 C12 H12B 109.5
H12A C12 H12B 109.5
C11 C12 H12C 109.5
H12A C12 H12C 109.5
H12B C12 H12C 109.5
C11 C13 H13A 109.5
C11 C13 H13B 109.4
H13A C13 H13B 109.5
C11 C13 H13C 109.5
H13A C13 H13C 109.5
H13B C13 H13C 109.5
C19 C14 C15 111.05(14)
C19 C14 S1 108.01(12)
C15 C14 S1 110.95(12)
C19 C14 H14 108.9
C15 C14 H14 108.9
S1 C14 H14 108.9
C16 C15 C14 112.61(14)
C16 C15 H15A 109.1
C14 C15 H15A 109.1
C16 C15 H15B 109.1
C14 C15 H15B 109.0
H15A C15 H15B 107.8
C17 C16 C15 110.74(16)
C17 C16 H16A 109.5
C15 C16 H16A 109.5
C17 C16 H16B 109.5
C15 C16 H16B 109.5
H16A C16 H16B 108.1
C16 C17 C18 110.16(14)
C16 C17 H17A 109.6
C18 C17 H17A 109.7
C16 C17 H17B 109.6
C18 C17 H17B 109.6
H17A C17 H17B 108.1
C17 C18 C19 110.82(15)
C17 C18 H18A 109.5
C19 C18 H18A 109.5
C17 C18 H18B 109.5
C19 C18 H18B 109.5
H18A C18 H18B 108.1
C18 C19 C14 112.56(14)
C18 C19 H19A 109.1
C14 C19 H19A 109.1
C18 C19 H19B 109.1
C14 C19 H19B 109.1
H19A C19 H19B 107.8
C21A C20A Pd1 72.1(3)
C21A C20A H20A 120.0
Pd1 C20A H20A 61.5
C21A C20A H20B 120.0
Pd1 C20A H20B 141.6
H20A C20A H20B 120.0
C21A C20A H20C 88.7
Pd1 C20A H20C 65.9
H20A C20A H20C 103.7
H20B C20A H20C 77.5
C21A C20A H20D 144.8
Pd1 C20A H20D 135.9
H20A C20A H20D 75.3
H20B C20A H20D 55.7
H20C C20A H20D 120.0
C20A C21A C22A 138.3(5)
C20A C21A Pd1 75.2(3)
C22A C21A Pd1 72.5(2)
C20A C21A H21A 110.9
C22A C21A H21A 110.9
Pd1 C21A H21A 141.5
C22A C21A H20C 133.8
Pd1 C21A H20C 63.0
H21A C21A H20C 97.2
C21A C22A Pd1 70.1(2)
C21A C22A H22A 120.1
Pd1 C22A H22A 63.5
C21A C22A H22B 119.9
Pd1 C22A H22B 141.9
H22A C22A H22B 120.0
C21A C22A H22C 89.6
Pd1 C22A H22C 66.1
H22A C22A H22C 103.4
H22B C22A H22C 76.9
C21A C22A H22D 145.3
Pd1 C22A H22D 135.9
H22A C22A H22D 73.1
H22B C22A H22D 58.0
H22C C22A H22D 120.1
Pd1 C21B H21B 136.0
F5 Sb1 F2 90.81(6)
F5 Sb1 F6 90.18(6)
F2 Sb1 F6 90.27(5)
F5 Sb1 F3 178.87(6)
F2 Sb1 F3 90.31(6)
F6 Sb1 F3 89.89(6)
F5 Sb1 F4 90.45(6)
F2 Sb1 F4 90.53(5)
F6 Sb1 F4 178.97(6)
F3 Sb1 F4 89.46(6)
F5 Sb1 F1 89.85(6)
F2 Sb1 F1 179.34(6)
F6 Sb1 F1 89.83(6)
F3 Sb1 F1 89.03(6)
F4 Sb1 F1 89.37(6)

loop_
_geom_bond_atom_site_label_1
_geom_bond_atom_site_label_2
_geom_bond_distance
Pd1 C1 2.0627(14)
Pd1 C21A 2.126(5)
Pd1 C21B 2.156(3)
Pd1 C22A 2.1571(18)
Pd1 C20A 2.160(2)
Pd1 S1 2.3666(4)
Pd1 H20A 1.9002
Pd1 H22A 1.9306
Pd1 H20C 1.9733
Pd1 H22C 1.9729
S1 C10 1.8422(16)
S1 C14 1.8434(17)
N1 C1 1.363(2)
N1 C2 1.381(2)
N1 C9 1.457(2)
N2 C1 1.352(2)
N2 C3 1.395(2)
N2 C5 1.499(2)
C2 C3 1.341(3)
C2 H2 0.9500
C3 H3 0.9500
C5 C8 1.520(2)
C5 C7 1.525(2)
C5 C6 1.526(3)
C6 H6A 0.9800
C6 H6B 0.9800
C6 H6C 0.9800
C7 H7A 0.9800
C7 H7B 0.9800
C7 H7C 0.9800
C8 H8A 0.9800
C8 H8B 0.9800
C8 H8C 0.9800
C9 C10 1.530(2)
C9 H9A 0.9900
C9 H9B 0.9900
C10 C11 1.541(2)
C10 H10 1.0000
C11 C13 1.525(2)
C11 C12 1.529(2)
C11 H11 1.0000
C12 H12A 0.9800
C12 H12B 0.9800
C12 H12C 0.9800
C13 H13A 0.9800
C13 H13B 0.9800
C13 H13C 0.9800
C14 C19 1.532(2)
C14 C15 1.534(2)
C14 H14 1.0000
C15 C16 1.525(2)
C15 H15A 0.9900
C15 H15B 0.9900
C16 C17 1.521(3)
C16 H16A 0.9900
C16 H16B 0.9900
C17 C18 1.529(2)
C17 H17A 0.9900
C17 H17B 0.9900
C18 C19 1.532(2)
C18 H18A 0.9900
C18 H18B 0.9900
C19 H19A 0.9900
C19 H19B 0.9900
C20A C21A 1.207(6)
C20A H20A 0.9500
C20A H20B 0.9500
C20A H20C 0.9501
C20A H20D 0.9498
C21A C22A 1.375(6)
C21A H21A 0.9500
C22A H22A 0.9500
C22A H22B 0.9500
C22A H22C 0.9496
C22A H22D 0.9496
C21B H21B 0.9500
Sb1 F5 1.8646(11)
Sb1 F2 1.8689(11)
Sb1 F6 1.8740(11)
Sb1 F3 1.8767(11)
Sb1 F4 1.8774(12)
Sb1 F1 1.8798(11)

loop_
_geom_torsion_atom_site_label_1
_geom_torsion_atom_site_label_2
_geom_torsion_atom_site_label_3
_geom_torsion_atom_site_label_4
_geom_torsion
C1 Pd1 S1 C10 49.08(8)
C21A Pd1 S1 C10 -110.57(18)
C21B Pd1 S1 C10 -137.51(14)
C22A Pd1 S1 C10 -102.0(2)
C20A Pd1 S1 C10 -126.93(14)
C1 Pd1 S1 C14 -58.46(8)
C21A Pd1 S1 C14 141.89(18)
C21B Pd1 S1 C14 114.95(14)
C22A Pd1 S1 C14 150.4(2)
C20A Pd1 S1 C14 125.53(14)
C3 N2 C1 N1 -0.36(18)
C5 N2 C1 N1 -174.72(14)
C3 N2 C1 Pd1 -167.44(13)
C5 N2 C1 Pd1 18.2(2)
C2 N1 C1 N2 -0.09(18)
C9 N1 C1 N2 -177.62(13)
C2 N1 C1 Pd1 170.39(11)
C9 N1 C1 Pd1 -7.14(19)
C21A Pd1 C1 N2 -88.5(3)
C21B Pd1 C1 N2 -53.1(3)
C22A Pd1 C1 N2 -70.28(17)
S1 Pd1 C1 N2 118.95(15)
C21A Pd1 C1 N1 105.4(2)
C21B Pd1 C1 N1 140.83(17)
C22A Pd1 C1 N1 123.64(12)
S1 Pd1 C1 N1 -47.12(11)
C1 N1 C2 C3 0.50(19)
C9 N1 C2 C3 177.96(15)
N1 C2 C3 N2 -0.70(19)
C1 N2 C3 C2 0.7(2)
C5 N2 C3 C2 175.15(15)
C1 N2 C5 C8 71.9(2)
C3 N2 C5 C8 -101.71(19)
C1 N2 C5 C7 -49.8(2)
C3 N2 C5 C7 136.62(17)
C1 N2 C5 C6 -168.63(15)
C3 N2 C5 C6 17.8(2)
C1 N1 C9 C10 77.84(19)
C2 N1 C9 C10 -99.34(18)
N1 C9 C10 C11 177.88(14)
N1 C9 C10 S1 -58.27(16)
C14 S1 C10 C9 103.61(12)
Pd1 S1 C10 C9 -7.27(12)
C14 S1 C10 C11 -132.37(11)
Pd1 S1 C10 C11 116.75(10)
C9 C10 C11 C13 -171.73(14)
S1 C10 C11 C13 63.58(16)
C9 C10 C11 C12 62.90(18)
S1 C10 C11 C12 -61.79(16)
C10 S1 C14 C19 -168.93(11)
Pd1 S1 C14 C19 -59.83(11)
C10 S1 C14 C15 69.13(12)
Pd1 S1 C14 C15 178.23(10)
C19 C14 C15 C16 -51.8(2)
S1 C14 C15 C16 68.35(17)
C14 C15 C16 C17 55.89(19)
C15 C16 C17 C18 -58.37(18)
C16 C17 C18 C19 57.91(19)
C17 C18 C19 C14 -54.91(19)
C15 C14 C19 C18 51.28(19)
S1 C14 C19 C18 -70.60(16)
C21B Pd1 C20A C21A -39.4(3)
C22A Pd1 C20A C21A -17.2(3)
S1 Pd1 C20A C21A 154.5(3)
Pd1 C20A C21A C22A 40.3(6)
C1 Pd1 C21A C20A -177.3(3)
C21B Pd1 C21A C20A 81.3(6)
C22A Pd1 C21A C20A 153.2(5)
S1 Pd1 C21A C20A -31.3(4)
C1 Pd1 C21A C22A 29.5(4)
C21B Pd1 C21A C22A -71.9(5)
C20A Pd1 C21A C22A -153.2(5)
S1 Pd1 C21A C22A 175.55(13)
C20A C21A C22A Pd1 -40.9(6)
C1 Pd1 C22A C21A -161.3(2)
C21B Pd1 C22A C21A 37.3(2)
C20A Pd1 C22A C21A 15.2(3)
S1 Pd1 C22A C21A -11.6(3)
